data_2205457
loop_
_publ_author_name
'Zhang, Shu-Ping'
'Shao, Si-Chang'
'Liu, Zhao-Di'
'Zhu, Hai-Liang'

_publ_section_title
<i>trans</i>-Bis[4-(4-methoxyphenyl)-3,5-di-2-pyridyl-4<i>H</i>-1,2,4-triazole-\k<i>N</i>^1^]dithiocyanatocobalt(II)
_journal_issue 4
_journal_name_full 'Acta Crystallographica Section E'
_journal_page_first m799
_journal_page_last m800
_journal_paper_doi 10.1107/S1600536805009402
_journal_volume 61
_journal_year 2005
_chemical_formula_iupac '[Co (N C S)2 (C19 H15 N5 O)2]'
_chemical_formula_moiety 'C40 H30 Co N12 O2 S2'
_chemical_formula_sum 'C40 H30 Co N12 O2 S2'
_chemical_formula_weight 833.81
_chemical_name_systematic
;
trans-Bis[4-(4-methoxylphenyl)-3,5-di-2-pyridyl-4H-1,2,4-triazole-
\kN^1^]dithiocyanatocobalt(II)
;
_space_group_IT_number 2
_symmetry_cell_setting triclinic
_symmetry_space_group_name_Hall '-P 1'
_symmetry_space_group_name_H-M 'P -1'
_atom_sites_solution_hydrogens geom
_atom_sites_solution_primary direct
_atom_sites_solution_secondary difmap
_audit_creation_method SHELXL-97
_cell_angle_alpha 78.810(2)
_cell_angle_beta 89.371(2)
_cell_angle_gamma 81.935(2)
_cell_formula_units_Z 1
_cell_length_a 8.6247(8)
_cell_length_b 8.8862(9)
_cell_length_c 12.7604(12)
_cell_measurement_reflns_used 2041
_cell_measurement_temperature 298(2)
_cell_measurement_theta_max 28.41
_cell_measurement_theta_min 4.6
_cell_volume 949.75(16)
_computing_cell_refinement 'SAINT (Siemens, 1996)'
_computing_data_collection 'SMART (Siemens, 1996)'
_computing_data_reduction SAINT
_computing_molecular_graphics 'SHELXTL (Sheldrick, 1997b)'
_computing_publication_material SHELXTL
_computing_structure_refinement 'SHELXL97 (Sheldrick, 1997a)'
_computing_structure_solution 'SHELXS97 (Sheldrick, 1997a)'
_diffrn_ambient_temperature 298(2)
_diffrn_measured_fraction_theta_full 0.973
_diffrn_measured_fraction_theta_max 0.957
_diffrn_measurement_device_type 'Bruker SMART CCD area-detector'
_diffrn_measurement_method '\f and \w'
_diffrn_radiation_monochromator graphite
_diffrn_radiation_source 'fine-focus sealed tube'
_diffrn_radiation_type MoK\a
_diffrn_radiation_wavelength 0.71073
_diffrn_reflns_av_R_equivalents 0.0172
_diffrn_reflns_av_sigmaI/netI 0.0431
_diffrn_reflns_limit_h_max 11
_diffrn_reflns_limit_h_min -10
_diffrn_reflns_limit_k_max 11
_diffrn_reflns_limit_k_min -11
_diffrn_reflns_limit_l_max 10
_diffrn_reflns_limit_l_min -16
_diffrn_reflns_number 5626
_diffrn_reflns_theta_full 25.00
_diffrn_reflns_theta_max 27.00
_diffrn_reflns_theta_min 1.63
_diffrn_standards_decay_% 0
_diffrn_standards_number 0
_exptl_absorpt_coefficient_mu 0.616
_exptl_absorpt_correction_T_max 0.8972
_exptl_absorpt_correction_T_min 0.8319
_exptl_absorpt_correction_type multi-scan
_exptl_absorpt_process_details '(SADABS; Sheldrick, 1996)'
_exptl_crystal_colour brown
_exptl_crystal_density_diffrn 1.458
_exptl_crystal_density_method 'not measured'
_exptl_crystal_description Block
_exptl_crystal_F_000 429
_exptl_crystal_size_max 0.31
_exptl_crystal_size_mid 0.20
_exptl_crystal_size_min 0.18
_refine_diff_density_max 0.758
_refine_diff_density_min -0.537
_refine_ls_extinction_method none
_refine_ls_goodness_of_fit_ref 1.212
_refine_ls_hydrogen_treatment constr
_refine_ls_matrix_type full
_refine_ls_number_parameters 260
_refine_ls_number_reflns 3974
_refine_ls_number_restraints 0
_refine_ls_restrained_S_all 1.212
_refine_ls_R_factor_all 0.0658
_refine_ls_R_factor_gt 0.0569
_refine_ls_shift/su_max 0.011
_refine_ls_shift/su_mean 0.001
_refine_ls_structure_factor_coef Fsqd
_refine_ls_weighting_details 'calc w = 1/[\s^2^(Fo^2^)+(0.1084P)^2^+0.1232P] where P = (Fo^2^+2Fc^2^)/3'
_refine_ls_weighting_scheme calc
_refine_ls_wR_factor_gt 0.1548
_refine_ls_wR_factor_ref 0.1864
_reflns_number_gt 3589
_reflns_number_total 3974
_reflns_threshold_expression I>2\s(I)
_cod_data_source_file ci6555.cif
_cod_data_source_block I
_cod_depositor_comments
;
The following automatic conversions were performed:
'_symmetry_cell_setting' value 'Triclinic' changed to 'triclinic'
according to '/home/saulius/struct/CIF-dictionaries/cif_core.dic'
dictionary named 'cif_core.dic' version 2.4.1 from 2010-06-29.

Automatic conversion script
Id: cif_fix_enum 1527 2010-12-29 10:47:43Z saulius 

The following automatic conversions were performed:

'_symmetry_cell_setting' value 'Triclinic' changed to 'triclinic'
according to /home/saulius/struct/CIF-dictionaries/cif_core.dic
dictionary named 'cif_core.dic' version 2.4.1 from 2010-06-29.

Automatic conversion script
Id: cif_fix_values 1715 2011-07-08 13:25:40Z adriana 
;
_cod_database_code 2205457
_cod_database_fobs_code 2205457

loop_
_symmetry_equiv_pos_as_xyz
'x, y, z'
'-x, -y, -z'

loop_
_atom_site_label
_atom_site_fract_x
_atom_site_fract_y
_atom_site_fract_z
_atom_site_U_iso_or_equiv
_atom_site_adp_type
_atom_site_calc_flag
_atom_site_refinement_flags
_atom_site_occupancy
_atom_site_type_symbol
Co1 1.0000 0.0000 0.0000 0.0260(2) Uani d S 1 Co
S1 0.81683(19) 0.06215(16) -0.34863(9) 0.0760(4) Uani d . 1 S
C1 0.7875(3) 0.1768(3) 0.1371(2) 0.0282(6) Uani d . 1 C
C2 0.6611(4) 0.2258(4) 0.1946(3) 0.0369(7) Uani d . 1 C
H2 0.6613 0.3104 0.2277 0.044 Uiso calc R 1 H
C3 0.5333(4) 0.1454(4) 0.2020(3) 0.0406(8) Uani d . 1 C
H3 0.4469 0.1745 0.2415 0.049 Uiso calc R 1 H
C4 0.5347(4) 0.0220(4) 0.1505(3) 0.0395(7) Uani d . 1 C
H4 0.4501 -0.0331 0.1546 0.047 Uiso calc R 1 H
C5 0.6662(4) -0.0169(4) 0.0926(3) 0.0348(7) Uani d . 1 C
H5 0.6670 -0.0986 0.0566 0.042 Uiso calc R 1 H
C6 0.9310(3) 0.2490(3) 0.1197(2) 0.0275(6) Uani d . 1 C
C7 1.1310(3) 0.3750(3) 0.1206(2) 0.0282(6) Uani d . 1 C
C8 1.2439(3) 0.4695(3) 0.1510(3) 0.0300(6) Uani d . 1 C
C9 1.4347(4) 0.6200(4) 0.0954(3) 0.0461(8) Uani d . 1 C
H9 1.4906 0.6714 0.0403 0.055 Uiso calc R 1 H
C10 1.4721(4) 0.6264(4) 0.1989(3) 0.0475(9) Uani d . 1 C
H10 1.5514 0.6809 0.2131 0.057 Uiso calc R 1 H
C11 1.3899(4) 0.5505(4) 0.2810(3) 0.0435(8) Uani d . 1 C
H11 1.4125 0.5535 0.3516 0.052 Uiso calc R 1 H
C12 1.2740(4) 0.4702(4) 0.2573(3) 0.0373(7) Uani d . 1 C
H12 1.2172 0.4176 0.3113 0.045 Uiso calc R 1 H
C13 0.9220(3) 0.4324(3) 0.2506(2) 0.0275(6) Uani d . 1 C
C14 0.8949(4) 0.5919(3) 0.2291(2) 0.0324(6) Uani d . 1 C
H14 0.9150 0.6466 0.1617 0.039 Uiso calc R 1 H
C15 0.8376(4) 0.6705(4) 0.3083(3) 0.0372(7) Uani d . 1 C
H15 0.8213 0.7783 0.2948 0.045 Uiso calc R 1 H
C16 0.8049(4) 0.5883(4) 0.4073(3) 0.0400(8) Uani d . 1 C
C17 0.8355(5) 0.4276(4) 0.4293(3) 0.0469(9) Uani d . 1 C
H17 0.8151 0.3728 0.4966 0.056 Uiso calc R 1 H
C18 0.8964(4) 0.3489(4) 0.3510(3) 0.0389(7) Uani d . 1 C
H18 0.9196 0.2415 0.3658 0.047 Uiso calc R 1 H
C19 0.7042(9) 0.8192(6) 0.4684(4) 0.096(2) Uani d . 1 C
H19A 0.7934 0.8662 0.4403 0.143 Uiso calc R 1 H
H19B 0.6735 0.8525 0.5337 0.143 Uiso calc R 1 H
H19C 0.6190 0.8496 0.4174 0.143 Uiso calc R 1 H
C20 0.8608(4) 0.0906(4) -0.2309(3) 0.0392(7) Uani d . 1 C
N1 0.7914(3) 0.0566(3) 0.0859(2) 0.0293(5) Uani d . 1 N
N2 1.0319(3) 0.2101(3) 0.0473(2) 0.0300(5) Uani d . 1 N
N3 1.1586(3) 0.2881(3) 0.0475(2) 0.0314(6) Uani d . 1 N
N4 0.9899(3) 0.3538(3) 0.16844(19) 0.0268(5) Uani d . 1 N
N5 1.3211(3) 0.5431(3) 0.0699(2) 0.0377(6) Uani d . 1 N
N6 0.8912(3) 0.1076(3) -0.1469(2) 0.0410(7) Uani d . 1 N
O1 0.7433(4) 0.6560(3) 0.4886(2) 0.0625(8) Uani d . 1 O

loop_
_atom_site_aniso_label
_atom_site_aniso_U_11
_atom_site_aniso_U_22
_atom_site_aniso_U_33
_atom_site_aniso_U_12
_atom_site_aniso_U_13
_atom_site_aniso_U_23
Co1 0.0274(3) 0.0282(3) 0.0264(3) -0.0087(2) 0.0027(2) -0.0122(2)
S1 0.1164(11) 0.0782(8) 0.0404(6) -0.0210(7) -0.0122(6) -0.0227(5)
C1 0.0295(14) 0.0279(13) 0.0289(15) -0.0068(11) -0.0010(11) -0.0081(11)
C2 0.0351(16) 0.0353(16) 0.0440(19) -0.0060(13) 0.0073(13) -0.0162(14)
C3 0.0308(16) 0.0431(18) 0.049(2) -0.0031(13) 0.0080(14) -0.0130(15)
C4 0.0283(15) 0.0412(17) 0.051(2) -0.0123(13) 0.0039(14) -0.0088(15)
C5 0.0355(16) 0.0327(15) 0.0400(17) -0.0097(12) 0.0007(13) -0.0127(13)
C6 0.0308(14) 0.0240(13) 0.0297(15) -0.0062(11) 0.0007(11) -0.0085(11)
C7 0.0325(14) 0.0288(13) 0.0261(14) -0.0103(11) 0.0030(11) -0.0080(11)
C8 0.0288(14) 0.0289(14) 0.0352(16) -0.0055(11) 0.0022(12) -0.0125(12)
C9 0.0446(19) 0.0399(18) 0.057(2) -0.0148(15) 0.0071(16) -0.0106(16)
C10 0.0356(17) 0.0408(18) 0.072(3) -0.0100(14) -0.0070(17) -0.0216(18)
C11 0.0412(18) 0.0474(19) 0.048(2) -0.0099(15) -0.0053(15) -0.0228(16)
C12 0.0376(17) 0.0449(17) 0.0334(17) -0.0116(14) 0.0024(13) -0.0135(14)
C13 0.0287(14) 0.0301(14) 0.0271(14) -0.0080(11) 0.0036(11) -0.0115(11)
C14 0.0392(16) 0.0319(15) 0.0269(15) -0.0064(12) 0.0017(12) -0.0070(12)
C15 0.0467(18) 0.0326(15) 0.0348(17) -0.0026(13) -0.0014(14) -0.0146(13)
C16 0.0447(18) 0.0500(19) 0.0287(16) -0.0042(15) 0.0021(14) -0.0179(14)
C17 0.065(2) 0.049(2) 0.0235(16) -0.0006(17) 0.0076(15) -0.0035(14)
C18 0.0499(19) 0.0320(15) 0.0348(17) -0.0042(14) 0.0068(14) -0.0081(13)
C19 0.158(6) 0.069(3) 0.060(3) 0.020(3) 0.014(3) -0.040(3)
C20 0.0422(18) 0.0361(16) 0.0388(19) -0.0043(14) 0.0005(14) -0.0070(14)
N1 0.0310(12) 0.0300(12) 0.0288(13) -0.0067(10) 0.0005(10) -0.0086(10)
N2 0.0309(12) 0.0335(12) 0.0300(13) -0.0100(10) 0.0040(10) -0.0134(10)
N3 0.0329(13) 0.0360(13) 0.0307(13) -0.0121(11) 0.0042(10) -0.0147(11)
N4 0.0284(12) 0.0282(11) 0.0277(12) -0.0096(9) 0.0040(9) -0.0110(10)
N5 0.0392(14) 0.0371(14) 0.0403(15) -0.0153(12) 0.0079(12) -0.0096(12)
N6 0.0425(15) 0.0438(15) 0.0364(16) -0.0018(12) -0.0032(12) -0.0104(12)
O1 0.091(2) 0.0630(17) 0.0349(14) 0.0053(16) 0.0112(14) -0.0243(13)

loop_
_atom_type_symbol
_atom_type_description
_atom_type_scat_dispersion_real
_atom_type_scat_dispersion_imag
_atom_type_scat_source
C C 0.0033 0.0016 'International Tables Vol C Tables 4.2.6.8 and 6.1.1.4'
H H 0.0000 0.0000 'International Tables Vol C Tables 4.2.6.8 and 6.1.1.4'
N N 0.0061 0.0033 'International Tables Vol C Tables 4.2.6.8 and 6.1.1.4'
O O 0.0106 0.0060 'International Tables Vol C Tables 4.2.6.8 and 6.1.1.4'
S S 0.1246 0.1234 'International Tables Vol C Tables 4.2.6.8 and 6.1.1.4'
Co Co 0.3494 0.9721 'International Tables Vol C Tables 4.2.6.8 and 6.1.1.4'

loop_
_geom_angle_atom_site_label_1
_geom_angle_atom_site_label_2
_geom_angle_atom_site_label_3
_geom_angle_site_symmetry_1
_geom_angle_site_symmetry_3
_geom_angle
_geom_angle_publ_flag
N6 Co1 N6 2_755 . 180.00(9) y
N6 Co1 N2 2_755 2_755 95.07(11) ?
N6 Co1 N2 . 2_755 84.93(11) y
N6 Co1 N2 2_755 . 84.93(11) ?
N6 Co1 N2 . . 95.07(11) y
N2 Co1 N2 2_755 . 180.00(12) y
N6 Co1 N1 2_755 2_755 91.88(10) ?
N6 Co1 N1 . 2_755 88.12(10) y
N2 Co1 N1 2_755 2_755 76.02(9) ?
N2 Co1 N1 . 2_755 103.98(9) y
N6 Co1 N1 2_755 . 88.12(10) ?
N6 Co1 N1 . . 91.88(10) y
N2 Co1 N1 2_755 . 103.98(9) ?
N2 Co1 N1 . . 76.02(9) y
N1 Co1 N1 2_755 . 180.00(14) y
N1 C1 C2 . . 123.1(3) ?
N1 C1 C6 . . 111.4(2) ?
C2 C1 C6 . . 125.4(3) ?
C1 C2 C3 . . 118.0(3) ?
C1 C2 H2 . . 121.0 ?
C3 C2 H2 . . 121.0 ?
C4 C3 C2 . . 119.9(3) ?
C4 C3 H3 . . 120.0 ?
C2 C3 H3 . . 120.0 ?
C3 C4 C5 . . 117.9(3) ?
C3 C4 H4 . . 121.1 ?
C5 C4 H4 . . 121.1 ?
N1 C5 C4 . . 123.3(3) ?
N1 C5 H5 . . 118.3 ?
C4 C5 H5 . . 118.3 ?
N2 C6 N4 . . 108.4(2) ?
N2 C6 C1 . . 119.7(2) ?
N4 C6 C1 . . 131.8(3) ?
N3 C7 N4 . . 110.3(2) ?
N3 C7 C8 . . 123.5(3) ?
N4 C7 C8 . . 126.0(3) ?
N5 C8 C12 . . 123.6(3) ?
N5 C8 C7 . . 115.2(3) ?
C12 C8 C7 . . 121.0(3) ?
N5 C9 C10 . . 123.3(4) ?
N5 C9 H9 . . 118.4 ?
C10 C9 H9 . . 118.4 ?
C9 C10 C11 . . 118.8(3) ?
C9 C10 H10 . . 120.6 ?
C11 C10 H10 . . 120.6 ?
C12 C11 C10 . . 119.2(3) ?
C12 C11 H11 . . 120.4 ?
C10 C11 H11 . . 120.4 ?
C11 C12 C8 . . 118.4(3) ?
C11 C12 H12 . . 120.8 ?
C8 C12 H12 . . 120.8 ?
C14 C13 C18 . . 121.0(3) ?
C14 C13 N4 . . 118.5(3) ?
C18 C13 N4 . . 120.2(3) ?
C13 C14 C15 . . 119.7(3) ?
C13 C14 H14 . . 120.1 ?
C15 C14 H14 . . 120.1 ?
C16 C15 C14 . . 119.7(3) ?
C16 C15 H15 . . 120.2 ?
C14 C15 H15 . . 120.2 ?
O1 C16 C15 . . 123.6(3) ?
O1 C16 C17 . . 116.1(3) ?
C15 C16 C17 . . 120.3(3) ?
C18 C17 C16 . . 120.1(3) ?
C18 C17 H17 . . 120.0 ?
C16 C17 H17 . . 120.0 ?
C13 C18 C17 . . 119.1(3) ?
C13 C18 H18 . . 120.5 ?
C17 C18 H18 . . 120.5 ?
O1 C19 H19A . . 109.5 ?
O1 C19 H19B . . 109.5 ?
H19A C19 H19B . . 109.5 ?
O1 C19 H19C . . 109.5 ?
H19A C19 H19C . . 109.5 ?
H19B C19 H19C . . 109.5 ?
N6 C20 S1 . . 178.5(3) ?
C5 N1 C1 . . 117.7(3) ?
C5 N1 Co1 . . 125.2(2) ?
C1 N1 Co1 . . 117.05(19) ?
C6 N2 N3 . . 109.4(2) ?
C6 N2 Co1 . . 113.53(19) ?
N3 N2 Co1 . . 133.26(19) ?
C7 N3 N2 . . 106.3(2) ?
C6 N4 C7 . . 105.5(2) ?
C6 N4 C13 . . 129.3(2) ?
C7 N4 C13 . . 125.1(2) ?
C8 N5 C9 . . 116.8(3) ?
C20 N6 Co1 . . 144.8(3) ?
C16 O1 C19 . . 118.0(3) ?

loop_
_geom_bond_atom_site_label_1
_geom_bond_atom_site_label_2
_geom_bond_site_symmetry_2
_geom_bond_distance
_geom_bond_publ_flag
Co1 N6 2_755 2.098(3) ?
Co1 N6 . 2.098(3) y
Co1 N2 2_755 2.124(2) ?
Co1 N2 . 2.124(2) y
Co1 N1 2_755 2.147(3) ?
Co1 N1 . 2.147(3) y
S1 C20 . 1.628(4) ?
C1 N1 . 1.352(4) ?
C1 C2 . 1.375(4) ?
C1 C6 . 1.468(4) ?
C2 C3 . 1.389(5) ?
C2 H2 . 0.93 ?
C3 C4 . 1.382(5) ?
C3 H3 . 0.93 ?
C4 C5 . 1.386(5) ?
C4 H4 . 0.93 ?
C5 N1 . 1.332(4) ?
C5 H5 . 0.93 ?
C6 N2 . 1.324(4) ?
C6 N4 . 1.369(3) ?
C7 N3 . 1.321(4) ?
C7 N4 . 1.376(4) ?
C7 C8 . 1.473(4) ?
C8 N5 . 1.337(4) ?
C8 C12 . 1.385(4) ?
C9 N5 . 1.346(4) ?
C9 C10 . 1.377(6) ?
C9 H9 . 0.93 ?
C10 C11 . 1.379(6) ?
C10 H10 . 0.93 ?
C11 C12 . 1.375(5) ?
C11 H11 . 0.93 ?
C12 H12 . 0.93 ?
C13 C14 . 1.377(4) ?
C13 C18 . 1.383(4) ?
C13 N4 . 1.444(4) ?
C14 C15 . 1.386(4) ?
C14 H14 . 0.93 ?
C15 C16 . 1.378(5) ?
C15 H15 . 0.93 ?
C16 O1 . 1.364(4) ?
C16 C17 . 1.388(5) ?
C17 C18 . 1.385(5) ?
C17 H17 . 0.93 ?
C18 H18 . 0.93 ?
C19 O1 . 1.416(5) ?
C19 H19A . 0.96 ?
C19 H19B . 0.96 ?
C19 H19C . 0.96 ?
C20 N6 . 1.149(4) ?
N2 N3 . 1.375(3) ?

loop_
_geom_torsion_atom_site_label_1
_geom_torsion_atom_site_label_2
_geom_torsion_atom_site_label_3
_geom_torsion_atom_site_label_4
_geom_torsion_site_symmetry_1
_geom_torsion
N1 C1 C2 C3 . 1.3(5)
C6 C1 C2 C3 . 179.1(3)
C1 C2 C3 C4 . -1.2(5)
C2 C3 C4 C5 . 0.0(5)
C3 C4 C5 N1 . 1.2(5)
N1 C1 C6 N2 . 10.4(4)
C2 C1 C6 N2 . -167.6(3)
N1 C1 C6 N4 . -167.4(3)
C2 C1 C6 N4 . 14.7(5)
N3 C7 C8 N5 . 40.7(4)
N4 C7 C8 N5 . -144.9(3)
N3 C7 C8 C12 . -134.6(3)
N4 C7 C8 C12 . 39.8(4)
N5 C9 C10 C11 . 0.1(5)
C9 C10 C11 C12 . 0.4(5)
C10 C11 C12 C8 . -0.3(5)
N5 C8 C12 C11 . -0.2(5)
C7 C8 C12 C11 . 174.7(3)
C18 C13 C14 C15 . -1.5(5)
N4 C13 C14 C15 . -176.6(3)
C13 C14 C15 C16 . -1.4(5)
C14 C15 C16 O1 . -177.7(3)
C14 C15 C16 C17 . 2.8(5)
O1 C16 C17 C18 . 179.2(3)
C15 C16 C17 C18 . -1.2(6)
C14 C13 C18 C17 . 3.1(5)
N4 C13 C18 C17 . 178.1(3)
C16 C17 C18 C13 . -1.7(6)
C4 C5 N1 C1 . -1.2(5)
C4 C5 N1 Co1 . 178.9(2)
C2 C1 N1 C5 . -0.2(4)
C6 C1 N1 C5 . -178.2(3)
C2 C1 N1 Co1 . 179.7(2)
C6 C1 N1 Co1 . 1.7(3)
N6 Co1 N1 C5 2_755 -102.6(3)
N6 Co1 N1 C5 . 77.4(3)
N2 Co1 N1 C5 2_755 -7.9(3)
N2 Co1 N1 C5 . 172.1(3)
N6 Co1 N1 C1 2_755 77.5(2)
N6 Co1 N1 C1 . -102.5(2)
N2 Co1 N1 C1 2_755 172.3(2)
N2 Co1 N1 C1 . -7.7(2)
N4 C6 N2 N3 . 0.1(3)
C1 C6 N2 N3 . -178.1(2)
N4 C6 N2 Co1 . 161.15(18)
C1 C6 N2 Co1 . -17.1(3)
N6 Co1 N2 C6 2_755 -76.5(2)
N6 Co1 N2 C6 . 103.5(2)
N1 Co1 N2 C6 2_755 -167.1(2)
N1 Co1 N2 C6 . 12.9(2)
N6 Co1 N2 N3 2_755 78.6(3)
N6 Co1 N2 N3 . -101.4(3)
N1 Co1 N2 N3 2_755 -12.1(3)
N1 Co1 N2 N3 . 167.9(3)
N4 C7 N3 N2 . 0.6(3)
C8 C7 N3 N2 . 175.8(3)
C6 N2 N3 C7 . -0.4(3)
Co1 N2 N3 C7 . -156.3(2)
N2 C6 N4 C7 . 0.2(3)
C1 C6 N4 C7 . 178.1(3)
N2 C6 N4 C13 . 178.6(3)
C1 C6 N4 C13 . -3.5(5)
N3 C7 N4 C6 . -0.5(3)
C8 C7 N4 C6 . -175.6(3)
N3 C7 N4 C13 . -178.9(3)
C8 C7 N4 C13 . 6.0(5)
C14 C13 N4 C6 . -120.4(3)
C18 C13 N4 C6 . 64.5(4)
C14 C13 N4 C7 . 57.7(4)
C18 C13 N4 C7 . -117.4(3)
C12 C8 N5 C9 . 0.6(5)
C7 C8 N5 C9 . -174.5(3)
C10 C9 N5 C8 . -0.5(5)
N2 Co1 N6 C20 2_755 -21.0(5)
N2 Co1 N6 C20 . 159.0(5)
N1 Co1 N6 C20 2_755 55.1(5)
N1 Co1 N6 C20 . -124.9(5)
C15 C16 O1 C19 . 3.0(6)
C17 C16 O1 C19 . -177.4(5)
